data_7010172
loop_
_publ_author_name
'Yonemura, Masami'
'Usuki, Naoki'
'Nakamura, Yuuki'
'Ohba, Masaaki'
'\=Okawa, Hisashi'

_publ_section_title
;
 Macrocyclic effect upon site-selective CuIIMII or MIICuII core
 formation with unsymmetric phenol-based macrocyclic ligands
;
_journal_issue 20
_journal_name_full 'Journal of the Chemical Society, Dalton Transactions'
_journal_page_first 3624
_journal_paper_doi 10.1039/b006605m
_journal_year 2000
_space_group_IT_number 2
_symmetry_cell_setting triclinic
_symmetry_Int_Tables_number 2
_symmetry_space_group_name_Hall '-P 1'
_symmetry_space_group_name_H-M 'P -1'
_audit_creation_date 'Fri Sep  4 10:35:39 1998'
_audit_creation_method 'from TEXRAY.INF file'
_cell_angle_alpha 109.15(2)
_cell_angle_beta 105.59(3)
_cell_angle_gamma 93.44(3)
_cell_formula_units_Z 2.00
_cell_length_a 11.124(3)
_cell_length_b 16.144(4)
_cell_length_c 11.082(4)
_cell_measurement_reflns_used 25
_cell_measurement_temperature 23.0
_cell_measurement_theta_max 24.81
_cell_measurement_theta_min 22.37
_cell_volume 1786.7(10)
_computing_cell_refinement 'MSC/AFC Diffractometer Control'
_computing_data_collection 'MSC/AFC Diffractometer Control'
_computing_data_reduction 'teXsan: PROCESS (MSC)'
_computing_publication_material 'teXsan: FINISH (MSC)'
_computing_structure_refinement 'teXsan: LS (MSC)'
_computing_structure_solution MITHRIL90
_diffrn_ambient_temperature 23.0
_diffrn_measurement_device AFC7R
_diffrn_measurement_method 'omega/2-theta scans'
_diffrn_radiation_monochromator graphite
_diffrn_radiation_source 'X-ray tube'
_diffrn_radiation_type MoKalpha
_diffrn_radiation_wavelength 0.7107
_diffrn_reflns_av_R_equivalents 1.81
_diffrn_reflns_number 3450
_diffrn_standards_decay_% -10.89
_diffrn_standards_interval_count 150
_diffrn_standards_number 3
_exptl_absorpt_coefficient_mu_cm 35.791
_exptl_crystal_colour green
_exptl_crystal_density_diffrn 1.789
_exptl_crystal_description prismatic
_exptl_crystal_F_000 966.00
_exptl_crystal_size_max 0.200
_exptl_crystal_size_min 0.200
_refine_diff_density_max -0.72930
_refine_diff_density_min 1.08140
_refine_ls_extinction_coef 0.00000
_refine_ls_extinction_method Zachariasen_type_2_Gaussian_isotropic
_refine_ls_goodness_of_fit_obs 4.020
_refine_ls_matrix_type full
_refine_ls_number_parameters 443
_refine_ls_number_reflns 2390
_refine_ls_number_restraints 0
_refine_ls_R_factor_obs 0.0640
_refine_ls_shift/esd_max 1.4480
_refine_ls_structure_factor_coef F
_refine_ls_weighting_scheme sigma
_refine_ls_wR_factor_obs 0.0670
_cod_data_source_file b006605m.txt
_cod_data_source_block '[CuNi(L2;2)(dmf)]'
_cod_depositor_comments
;
The following automatic conversions were performed:

'_atom_site_thermal_displace_type' tag value 'Uij' was replaced with
'Uani' value 84 times.

Automatic conversion script
Id: cif_fix_values 1646 2011-03-28 12:23:43Z adriana 

The following automatic conversions were performed:
data name '_exptl_crystal_f000' replaced with '_exptl_crystal_F_000'
as specified in the replacement file
'/home/antanas/src/cod-tools/trunk/data/replacement-values/replacement_tags.lst'.

Automatic conversion script
Id: cif_correct_tags 4998 2017-03-02 13:24:31Z antanas 
;
_cod_original_cell_volume 1786(1)
_cod_original_sg_symbol_H-M 'P -1       '
_cod_database_code 7010172
_diffrn_reflns_h_min 0
_diffrn_reflns_h_max 9
_diffrn_reflns_k_min -10
_diffrn_reflns_k_max 14
_diffrn_reflns_l_min -4
_diffrn_reflns_l_max 10
_diffrn_theta_max 19.9991
_diffrn_orient_matrix_11 0.08971
_diffrn_orient_matrix_12 0.03103
_diffrn_orient_matrix_13 0.03761
_diffrn_orient_matrix_21 -0.02996
_diffrn_orient_matrix_22 0.05877
_diffrn_orient_matrix_23 0.01984
_diffrn_orient_matrix_31 0.00136
_diffrn_orient_matrix_32 0.00059
_diffrn_orient_matrix_33 0.09087

loop_
_symmetry_equiv_pos_as_xyz
'   +x,   +y,   +z'
'   -x,   -y,   -z'

loop_
_atom_site_aniso_label
_atom_site_aniso_U_11
_atom_site_aniso_U_22
_atom_site_aniso_U_33
_atom_site_aniso_U_12
_atom_site_aniso_U_13
_atom_site_aniso_U_23
Br1 0.110(2) 0.082(1) 0.067(1) 0.017(1) 0.026(1) 0.039(1)
Br2 0.133(2) 0.051(1) 0.056(1) 0.009(1) 0.041(1) 0.0177(9)
Cu 0.046(1) 0.044(1) 0.050(1) 0.0002(10) 0.017(1) 0.0142(9)
Ni 0.044(1) 0.039(1) 0.058(1) 0.0014(10) 0.020(1) 0.011(1)
Cl1 0.063(4) 0.072(3) 0.069(3) 0.007(3) 0.021(3) 0.027(3)
Cl2 0.075(4) 0.072(4) 0.088(4) 0.010(3) 0.034(3) 0.035(3)
O1 0.031(7) 0.041(6) 0.057(7) 0.002(5) 0.017(5) 0.010(5)
O2 0.050(8) 0.048(6) 0.062(7) -0.007(5) 0.021(6) 0.021(6)
O3 0.09(1) 0.058(8) 0.072(8) 0.019(7) 0.032(7) 0.002(7)
O4 0.17(2) 0.13(2) 0.21(2) -0.01(1) 0.03(2) 0.04(2)
O5 0.62(6) 0.23(3) 0.14(2) -0.17(4) -0.09(3) 0.02(2)
O6 0.37(4) 0.17(2) 0.46(4) 0.12(2) 0.31(4) 0.19(2)
O7 0.10(2) 0.34(3) 0.67(5) 0.05(2) 0.17(2) 0.35(4)
O8 0.23(2) 0.35(3) 0.39(3) 0.22(2) 0.24(2) 0.33(3)
O9 0.13(1) 0.22(2) 0.18(2) 0.05(1) 0.06(1) 0.14(2)
O10 0.13(2) 0.30(3) 0.13(1) -0.11(2) -0.05(1) 0.10(2)
O11 0.26(3) 0.09(1) 0.30(3) 0.01(2) 0.06(2) 0.02(2)
O12 0.26(2) 0.24(2) 0.35(3) 0.16(2) 0.26(2) 0.21(2)
N1 0.052(9) 0.045(8) 0.061(10) -0.010(7) 0.026(7) 0.017(7)
N2 0.044(9) 0.066(10) 0.059(9) 0.000(7) 0.011(7) 0.030(8)
N3 0.028(10) 0.056(9) 0.09(1) -0.002(7) 0.035(8) 0.023(8)
N4 0.04(1) 0.041(8) 0.064(10) 0.003(7) 0.017(8) 0.013(7)
N5 0.06(1) 0.050(9) 0.07(1) 0.024(9) 0.024(9) 0.009(8)
C1 0.04(1) 0.037(10) 0.05(1) 0.009(9) 0.00(1) 0.006(9)
C2 0.05(1) 0.029(9) 0.06(1) -0.001(9) 0.02(1) 0.011(8)
C3 0.05(1) 0.043(10) 0.05(1) 0.007(9) 0.005(10) 0.005(9)
C4 0.07(2) 0.05(1) 0.05(1) 0.01(1) 0.02(1) 0.016(9)
C5 0.05(1) 0.05(1) 0.06(1) 0.007(9) 0.02(1) 0.022(9)
C6 0.03(1) 0.05(1) 0.04(1) -0.007(9) 0.012(9) 0.003(9)
C7 0.06(1) 0.06(1) 0.04(1) -0.005(9) 0.023(9) 0.007(9)
C8 0.08(1) 0.06(1) 0.06(1) -0.008(10) 0.03(1) 0.016(10)
C9 0.08(2) 0.07(1) 0.09(1) 0.02(1) 0.03(1) 0.02(1)
C10 0.04(1) 0.09(1) 0.12(2) 0.00(1) 0.03(1) 0.06(1)
C11 0.10(2) 0.06(1) 0.07(1) 0.00(1) 0.01(1) 0.04(1)
C12 0.07(2) 0.05(1) 0.07(1) 0.013(10) 0.02(1) 0.026(10)
C13 0.05(1) 0.029(9) 0.06(1) -0.006(8) 0.02(1) 0.008(8)
C14 0.05(1) 0.039(10) 0.06(1) -0.003(9) 0.02(1) 0.015(9)
C15 0.07(1) 0.041(10) 0.06(1) 0.004(9) 0.018(10) 0.022(9)
C16 0.09(2) 0.04(1) 0.06(1) 0.00(1) 0.03(1) 0.010(9)
C17 0.10(2) 0.027(10) 0.06(1) 0.00(1) 0.04(1) 0.006(9)
C18 0.04(1) 0.05(1) 0.06(1) 0.002(9) 0.01(1) 0.012(9)
C19 0.10(2) 0.05(1) 0.08(1) 0.01(1) 0.06(1) 0.03(1)
C20 0.08(2) 0.06(1) 0.12(2) 0.00(1) 0.06(1) 0.03(1)
C21 0.03(1) 0.06(1) 0.11(2) 0.009(9) 0.01(1) 0.04(1)
C22 0.05(1) 0.04(1) 0.06(1) 0.008(9) -0.004(10) 0.006(9)
C23 0.08(2) 0.05(1) 0.07(1) 0.02(1) 0.03(1) 0.02(1)
C24 0.07(2) 0.10(2) 0.13(2) 0.03(1) 0.02(1) 0.01(1)
C25 0.14(2) 0.06(1) 0.10(2) 0.02(1) 0.03(1) -0.01(1)
C26 0.10(2) 0.15(2) 0.28(4) -0.02(2) -0.05(3) 0.11(3)

loop_
_atom_site_label
_atom_site_fract_x
_atom_site_fract_y
_atom_site_fract_z
_atom_site_U_iso_or_equiv
_atom_site_thermal_displace_type
_atom_site_calc_flag
_atom_site_calc_attached_atom
Br1 -0.0052(2) 0.1695(1) 1.1429(2) 0.0837 Uani ? ?
Br2 -0.1644(2) 0.4635(1) 0.0290(2) 0.0781 Uani ? ?
Cu -0.2114(2) 0.2631(1) 0.5253(2) 0.0469 Uani ? ?
Ni 0.0456(2) 0.3455(1) 0.6268(2) 0.0481 Uani ? ?
Cl1 0.3622(5) 0.4577(4) 0.2547(5) 0.0675 Uani ? ?
Cl2 0.4121(5) 0.1287(3) 0.8201(5) 0.0750 Uani ? ?
O1 -0.0755(8) 0.3114(6) 0.6965(10) 0.0440 Uani ? ?
O2 -0.0991(9) 0.3516(6) 0.503(1) 0.0528 Uani ? ?
O3 -0.101(1) 0.1571(7) 0.464(1) 0.0788 Uani ? ?
O4 0.322(2) 0.024(1) 0.221(2) 0.1802 Uani ? ?
O5 0.291(4) 0.417(2) 0.149(2) 0.3939 Uani ? ?
O6 0.292(3) 0.521(1) 0.291(3) 0.2745 Uani ? ?
O7 0.460(2) 0.483(2) 0.232(3) 0.3110 Uani ? ?
O8 0.363(2) 0.398(1) 0.316(2) 0.2344 Uani ? ?
O9 0.390(1) 0.172(1) 0.729(2) 0.1586 Uani ? ?
O10 0.530(2) 0.159(1) 0.903(2) 0.2061 Uani ? ?
O11 0.405(2) 0.042(1) 0.763(2) 0.2352 Uani ? ?
O12 0.321(2) 0.143(1) 0.880(2) 0.2180 Uani ? ?
N1 -0.331(1) 0.2155(8) 0.599(1) 0.0520 Uani ? ?
N2 -0.354(1) 0.2540(8) 0.364(1) 0.0558 Uani ? ?
N3 0.155(1) 0.3776(8) 0.544(1) 0.0548 Uani ? ?
N4 0.183(1) 0.3342(8) 0.751(1) 0.0519 Uani ? ?
N5 0.005(2) 0.0540(8) 0.373(1) 0.0639 Uani ? ?
C1 -0.055(2) 0.2764(9) 0.794(2) 0.0467 Uani ? ?
C2 0.065(2) 0.2741(9) 0.867(2) 0.0468 Uani ? ?
C3 0.081(2) 0.2410(10) 0.973(2) 0.0543 Uani ? ?
C4 -0.026(2) 0.2122(10) 0.997(2) 0.0541 Uani ? ?
C5 -0.144(2) 0.2128(9) 0.923(2) 0.0535 Uani ? ?
C6 -0.164(2) 0.2469(10) 0.819(1) 0.0458 Uani ? ?
C7 -0.291(2) 0.2619(10) 0.750(1) 0.0574 Uani ? ?
C8 -0.351(2) 0.119(1) 0.564(2) 0.0703 Uani ? ?
C9 -0.456(2) 0.250(1) 0.537(2) 0.0780 Uani ? ?
C10 -0.470(2) 0.232(1) 0.397(2) 0.0796 Uani ? ?
C11 -0.350(2) 0.183(1) 0.234(2) 0.0777 Uani ? ?
C12 -0.348(2) 0.343(1) 0.348(2) 0.0659 Uani ? ?
C13 -0.114(2) 0.3758(9) 0.396(2) 0.0461 Uani ? ?
C14 -0.233(2) 0.3700(9) 0.315(2) 0.0483 Uani ? ?
C15 -0.249(2) 0.3947(9) 0.204(2) 0.0551 Uani ? ?
C16 -0.141(2) 0.4255(10) 0.177(2) 0.0614 Uani ? ?
C17 -0.023(2) 0.4303(9) 0.254(2) 0.0604 Uani ? ?
C18 -0.008(2) 0.4026(10) 0.365(2) 0.0553 Uani ? ?
C19 0.118(2) 0.4026(10) 0.439(2) 0.0691 Uani ? ?
C20 0.289(2) 0.365(1) 0.601(2) 0.0839 Uani ? ?
C21 0.305(1) 0.371(1) 0.740(2) 0.0681 Uani ? ?
C22 0.180(2) 0.3042(10) 0.845(2) 0.0568 Uani ? ?
C23 -0.095(2) 0.086(1) 0.380(2) 0.0655 Uani ? ?
C24 0.129(2) 0.102(1) 0.467(2) 0.1107 Uani ? ?
C25 0.006(2) -0.030(1) 0.270(2) 0.1087 Uani ? ?
C26 0.300(2) 0.029(2) 0.089(4) 0.1907 Uani ? ?
H1 0.1634 0.2396 1.0240 0.0641 Uani ? ?
H2 -0.2155 0.1877 0.9403 0.0675 Uani ? ?
H3 -0.3508 0.2423 0.7854 0.0698 Uani ? ?
H4 -0.2876 0.3250 0.7701 0.0698 Uani ? ?
H5 -0.2783 0.1028 0.6023 0.0762 Uani ? ?
H6 -0.3793 0.0934 0.4691 0.0762 Uani ? ?
H7 -0.4184 0.1066 0.5975 0.0762 Uani ? ?
H8 -0.4480 0.3115 0.5839 0.0778 Uani ? ?
H9 -0.5269 0.2188 0.5443 0.0778 Uani ? ?
H10 -0.5016 0.1722 0.3513 0.0891 Uani ? ?
H11 -0.5283 0.2682 0.3708 0.0891 Uani ? ?
H12 -0.3513 0.1257 0.2445 0.0874 Uani ? ?
H13 -0.2762 0.1962 0.2135 0.0874 Uani ? ?
H14 -0.4229 0.1788 0.1621 0.0874 Uani ? ?
H15 -0.3429 0.3879 0.4327 0.0757 Uani ? ?
H16 -0.4175 0.3439 0.2813 0.0757 Uani ? ?
H17 -0.3317 0.3952 0.1473 0.0585 Uani ? ?
H18 0.0480 0.4522 0.2335 0.0780 Uani ? ?
H19 0.1852 0.4217 0.4104 0.0746 Uani ? ?
H20 0.3443 0.4070 0.5924 0.1023 Uani ? ?
H21 0.2965 0.3059 0.5452 0.1023 Uani ? ?
H22 0.3313 0.4318 0.7979 0.0691 Uani ? ?
H23 0.3707 0.3384 0.7658 0.0691 Uani ? ?
H24 0.2581 0.3030 0.9036 0.0618 Uani ? ?
H25 -0.1719 0.0570 0.3172 0.0845 Uani ? ?
H26 0.1285 0.1125 0.5547 0.1134 Uani ? ?
H27 0.1914 0.0680 0.4458 0.1134 Uani ? ?
H28 0.1445 0.1578 0.4550 0.1134 Uani ? ?
H29 -0.0242 -0.0264 0.1829 0.1335 Uani ? ?
H30 0.0904 -0.0427 0.2836 0.1335 Uani ? ?
H31 -0.0463 -0.0768 0.2746 0.1335 Uani ? ?
H32 0.2168 0.0491 0.0698 0.1796 Uani ? ?
H33 0.2946 -0.0260 0.0281 0.1796 Uani ? ?
H34 0.3609 0.0723 0.0950 0.1796 Uani ? ?
H35 0.3292 0.0699 0.3123 0.1421 Uani ? ?

loop_
_atom_type_symbol
_atom_type_oxidation_number
_atom_type_number_in_cell
_atom_type_scat_dispersion_real
_atom_type_scat_dispersion_imag
_atom_type_scat_source
C 0 52 0.003 0.002 'International Tables'
H 0 70 0.000 0.000 'International Tables'
O 0 24 0.011 0.006 'International Tables'
N 0 10 0.006 0.003 'International Tables'
Br 0 4 -0.290 2.459 'International Tables'
Cu 0 2 0.320 1.265 'International Tables'
Ni 0 2 0.339 1.112 'International Tables'
Cl 0 4 0.148 0.159 'International Tables'

loop_
_geom_angle_atom_site_label_1
_geom_angle_atom_site_label_2
_geom_angle_atom_site_label_3
_geom_angle
_geom_angle_site_symmetry_1
_geom_angle_site_symmetry_2
_geom_angle_site_symmetry_3
_geom_angle_publ_flag
O(1) Cu O(2) 75.1(4) ? ? ? yes
O(1) Cu O(3) 87.2(4) ? ? ? yes
O(1) Cu N(1) 94.8(4) ? ? ? yes
O(1) Cu N(2) 162.1(4) ? ? ? yes
O(2) Cu O(3) 93.1(4) ? ? ? yes
O(2) Cu N(1) 158.2(4) ? ? ? yes
O(2) Cu N(2) 94.0(5) ? ? ? yes
O(3) Cu N(1) 105.8(5) ? ? ? yes
O(3) Cu N(2) 107.9(5) ? ? ? yes
N(1) Cu N(2) 90.4(5) ? ? ? yes
O(1) Ni O(2) 80.3(4) ? ? ? yes
O(1) Ni N(3) 175.0(6) ? ? ? yes
O(1) Ni N(4) 96.6(5) ? ? ? yes
O(2) Ni N(3) 94.9(6) ? ? ? yes
O(2) Ni N(4) 176.5(5) ? ? ? yes
N(3) Ni N(4) 88.2(6) ? ? ? yes
O(5) Cl(1) O(6) 96(2) ? ? ? yes
O(5) Cl(1) O(7) 105(2) ? ? ? yes
O(5) Cl(1) O(8) 100(1) ? ? ? yes
O(6) Cl(1) O(7) 115(1) ? ? ? yes
O(6) Cl(1) O(8) 113(1) ? ? ? yes
O(7) Cl(1) O(8) 120(1) ? ? ? yes
O(9) Cl(2) O(10) 108(1) ? ? ? yes
O(9) Cl(2) O(11) 113(1) ? ? ? yes
O(9) Cl(2) O(12) 106(1) ? ? ? yes
O(10) Cl(2) O(11) 105(1) ? ? ? yes
O(10) Cl(2) O(12) 114(1) ? ? ? yes
O(11) Cl(2) O(12) 107(1) ? ? ? yes
Cu O(1) Ni 95.8(5) ? ? ? yes
Cu O(1) C(1) 124.8(9) ? ? ? yes
Ni O(1) C(1) 126(1) ? ? ? yes
Cu O(2) Ni 96.3(5) ? ? ? yes
Cu O(2) C(13) 127.7(10) ? ? ? yes
Ni O(2) C(13) 130(1) ? ? ? yes
Cu O(3) C(23) 148(1) ? ? ? yes
Cu N(1) C(7) 109.4(8) ? ? ? yes
Cu N(1) C(8) 116.0(9) ? ? ? yes
Cu N(1) C(9) 100.6(9) ? ? ? yes
C(7) N(1) C(8) 110(1) ? ? ? yes
C(7) N(1) C(9) 107(1) ? ? ? yes
C(8) N(1) C(9) 112(1) ? ? ? yes
Cu N(2) C(10) 104.3(10) ? ? ? yes
Cu N(2) C(11) 113.8(10) ? ? ? yes
Cu N(2) C(12) 108.1(9) ? ? ? yes
C(10) N(2) C(11) 110(1) ? ? ? yes
C(10) N(2) C(12) 111(1) ? ? ? yes
C(11) N(2) C(12) 109(1) ? ? ? yes
Ni N(3) C(19) 123(1) ? ? ? yes
Ni N(3) C(20) 112(1) ? ? ? yes
C(19) N(3) C(20) 123(1) ? ? ? yes
Ni N(4) C(21) 112(1) ? ? ? yes
Ni N(4) C(22) 125(1) ? ? ? yes
C(21) N(4) C(22) 121(1) ? ? ? yes
C(23) N(5) C(24) 120(1) ? ? ? yes
C(23) N(5) C(25) 123(1) ? ? ? yes
C(24) N(5) C(25) 115(1) ? ? ? yes
O(1) C(1) C(2) 121(1) ? ? ? yes
O(1) C(1) C(6) 115(1) ? ? ? yes
C(2) C(1) C(6) 122(1) ? ? ? yes
C(1) C(2) C(3) 119(1) ? ? ? yes
C(1) C(2) C(22) 124(1) ? ? ? yes
C(3) C(2) C(22) 115(1) ? ? ? yes
C(2) C(3) C(4) 117(1) ? ? ? yes
Br(1) C(4) C(3) 117(1) ? ? ? yes
Br(1) C(4) C(5) 119(1) ? ? ? yes
C(3) C(4) C(5) 123(1) ? ? ? yes
C(4) C(5) C(6) 120(1) ? ? ? yes
C(1) C(6) C(5) 116(1) ? ? ? yes
C(1) C(6) C(7) 120(1) ? ? ? yes
C(5) C(6) C(7) 122(1) ? ? ? yes
N(1) C(7) C(6) 113(1) ? ? ? yes
N(1) C(9) C(10) 107(1) ? ? ? yes
N(2) C(10) C(9) 116(1) ? ? ? yes
N(2) C(12) C(14) 113(1) ? ? ? yes
O(2) C(13) C(14) 119(1) ? ? ? yes
O(2) C(13) C(18) 120(1) ? ? ? yes
C(14) C(13) C(18) 120(1) ? ? ? yes
C(12) C(14) C(13) 121(1) ? ? ? yes
C(12) C(14) C(15) 118(1) ? ? ? yes
C(13) C(14) C(15) 119(1) ? ? ? yes
C(14) C(15) C(16) 118(1) ? ? ? yes
Br(2) C(16) C(15) 118(1) ? ? ? yes
Br(2) C(16) C(17) 118(1) ? ? ? yes
C(15) C(16) C(17) 122(1) ? ? ? yes
C(16) C(17) C(18) 117(1) ? ? ? yes
C(13) C(18) C(17) 120(1) ? ? ? yes
C(13) C(18) C(19) 123(1) ? ? ? yes
C(17) C(18) C(19) 116(1) ? ? ? yes
N(3) C(19) C(18) 127(1) ? ? ? yes
N(3) C(20) C(21) 106(1) ? ? ? yes
N(4) C(21) C(20) 109(1) ? ? ? yes
N(4) C(22) C(2) 124(1) ? ? ? yes
O(3) C(23) N(5) 125(1) ? ? ? yes

loop_
_geom_bond_atom_site_label_1
_geom_bond_atom_site_label_2
_geom_bond_distance
_geom_bond_site_symmetry_1
_geom_bond_site_symmetry_2
_geom_bond_publ_flag
Br(1) C(4) 1.92(2) ? ? yes
Br(2) C(16) 1.90(2) ? ? yes
Cu O(1) 1.960(9) ? ? yes
Cu O(2) 1.961(9) ? ? yes
Cu O(3) 2.20(1) ? ? yes
Cu N(1) 1.98(1) ? ? yes
Cu N(2) 2.00(1) ? ? yes
Ni O(1) 1.861(9) ? ? yes
Ni O(2) 1.84(1) ? ? yes
Ni N(3) 1.85(1) ? ? yes
Ni N(4) 1.82(1) ? ? yes
Cl(1) O(5) 1.17(2) ? ? yes
Cl(1) O(6) 1.34(2) ? ? yes
Cl(1) O(7) 1.26(1) ? ? yes
Cl(1) O(8) 1.35(2) ? ? yes
Cl(2) O(9) 1.39(2) ? ? yes
Cl(2) O(10) 1.34(2) ? ? yes
Cl(2) O(11) 1.33(2) ? ? yes
Cl(2) O(12) 1.35(2) ? ? yes
O(1) C(1) 1.35(2) ? ? yes
O(2) C(13) 1.34(2) ? ? yes
O(3) C(23) 1.24(2) ? ? yes
O(4) C(26) 1.45(3) ? ? yes
N(1) C(7) 1.52(2) ? ? yes
N(1) C(8) 1.46(2) ? ? yes
N(1) C(9) 1.59(2) ? ? yes
N(2) C(10) 1.49(2) ? ? yes
N(2) C(11) 1.53(2) ? ? yes
N(2) C(12) 1.50(2) ? ? yes
N(3) C(19) 1.32(2) ? ? yes
N(3) C(20) 1.52(2) ? ? yes
N(4) C(21) 1.50(2) ? ? yes
N(4) C(22) 1.30(2) ? ? yes
N(5) C(23) 1.26(2) ? ? yes
N(5) C(24) 1.47(2) ? ? yes
N(5) C(25) 1.46(2) ? ? yes
C(1) C(2) 1.37(2) ? ? yes
C(1) C(6) 1.40(2) ? ? yes
C(2) C(3) 1.41(2) ? ? yes
C(2) C(22) 1.45(2) ? ? yes
C(3) C(4) 1.38(2) ? ? yes
C(4) C(5) 1.35(2) ? ? yes
C(5) C(6) 1.40(2) ? ? yes
C(6) C(7) 1.50(2) ? ? yes
C(9) C(10) 1.45(2) ? ? yes
C(12) C(14) 1.51(2) ? ? yes
C(13) C(14) 1.37(2) ? ? yes
C(13) C(18) 1.39(2) ? ? yes
C(14) C(15) 1.38(2) ? ? yes
C(15) C(16) 1.42(2) ? ? yes
C(16) C(17) 1.33(2) ? ? yes
C(17) C(18) 1.42(2) ? ? yes
C(18) C(19) 1.43(2) ? ? yes
C(20) C(21) 1.47(2) ? ? yes
